data_7045733
loop_
_publ_author_name
'Kaur, Gaganpreet'
'Singh, Amanpreet'
'Singh, Ajnesh'
'Kaur, Navneet'
'Singh, Narinder'

_publ_section_title
;
 Cobalt complexes of Biginelli derivatives as fluorescent probes for
 selective estimation and degradation of organophosphates in aqueous
 medium.
;
_journal_issue 16
_journal_name_full 'Dalton transactions (Cambridge, England : 2003)'
_journal_page_first 5595
_journal_page_last 5606
_journal_paper_doi 10.1039/C8DT00150B
_journal_volume 47
_journal_year 2018
_chemical_formula_moiety 'C38 H38 Cl2 Co N8 O4'
_chemical_formula_sum 'C38 H38 Cl2 Co N8 O4'
_chemical_formula_weight 800.59
_space_group_IT_number 2
_space_group_name_Hall '-P 1'
_space_group_name_H-M_alt 'P -1'
_symmetry_cell_setting triclinic
_symmetry_space_group_name_Hall '-P 1'
_symmetry_space_group_name_H-M 'P -1'
_atom_sites_solution_hydrogens geom
_atom_sites_solution_primary direct
_atom_sites_solution_secondary difmap
_audit_creation_method SHELXL-97
_audit_update_record
;
2017-09-21 deposited with the CCDC.
2018-02-26 downloaded from the CCDC.
;
_cell_angle_alpha 66.5170(10)
_cell_angle_beta 83.3220(10)
_cell_angle_gamma 84.4550(10)
_cell_formula_units_Z 2
_cell_length_a 11.4097(3)
_cell_length_b 13.1465(3)
_cell_length_c 13.9513(4)
_cell_measurement_reflns_used 6000
_cell_measurement_temperature 293(2)
_cell_measurement_theta_max 26.00
_cell_measurement_theta_min 1.60
_cell_volume 1903.42(9)
_computing_cell_refinement 'APEX2 (Bruker, 2010); SAINT (Bruker, 2009)'
_computing_data_collection 'APEX2 (Bruker, 2010)'
_computing_data_reduction 'SAINT (Bruker, 2009);XPREP(Sheldrick,2008)'
_computing_molecular_graphics 'XP (Siemens)'
_computing_publication_material SHELXL-97
_computing_structure_refinement 'SHELXL-97 (Sheldrick, 1997)'
_computing_structure_solution 'SHELXS-97 (Sheldrick, 2008)'
_diffrn_ambient_temperature 293(2)
_diffrn_measured_fraction_theta_full 0.997
_diffrn_measured_fraction_theta_max 0.997
_diffrn_measurement_device_type 'Bruker D8 Venture PHOTON 100 CMOS'
_diffrn_measurement_method 'phi scan'
_diffrn_radiation_monochromator mirrors
_diffrn_radiation_source 'INCOATEC Imus micro-focus source'
_diffrn_radiation_type MoK\a
_diffrn_radiation_wavelength 0.71073
_diffrn_reflns_av_R_equivalents 0.0354
_diffrn_reflns_av_sigmaI/netI 0.0611
_diffrn_reflns_limit_h_max 13
_diffrn_reflns_limit_h_min -14
_diffrn_reflns_limit_k_max 16
_diffrn_reflns_limit_k_min -14
_diffrn_reflns_limit_l_max 17
_diffrn_reflns_limit_l_min -17
_diffrn_reflns_number 19434
_diffrn_reflns_theta_full 26.00
_diffrn_reflns_theta_max 26.00
_diffrn_reflns_theta_min 1.60
_exptl_absorpt_coefficient_mu 0.642
_exptl_absorpt_correction_T_max .844
_exptl_absorpt_correction_T_min .766
_exptl_absorpt_correction_type multi-scan
_exptl_absorpt_process_details 'SADABS; (sheldrick, 2003)'
_exptl_crystal_colour blue
_exptl_crystal_density_diffrn 1.397
_exptl_crystal_density_method 'not measured'
_exptl_crystal_description blocks
_exptl_crystal_F_000 830
_exptl_crystal_size_max .4
_exptl_crystal_size_mid .3
_exptl_crystal_size_min .3
_refine_diff_density_max 0.314
_refine_diff_density_min -0.416
_refine_diff_density_rms 0.055
_refine_ls_extinction_method none
_refine_ls_goodness_of_fit_ref 1.022
_refine_ls_hydrogen_treatment mixed
_refine_ls_matrix_type full
_refine_ls_number_parameters 483
_refine_ls_number_reflns 7452
_refine_ls_number_restraints 0
_refine_ls_restrained_S_all 1.022
_refine_ls_R_factor_all 0.0924
_refine_ls_R_factor_gt 0.0492
_refine_ls_shift/su_max 0.000
_refine_ls_shift/su_mean 0.000
_refine_ls_structure_factor_coef Fsqd
_refine_ls_weighting_details 'calc w=1/[\s^2^(Fo^2^)+(0.0518P)^2^+0.1637P] where P=(Fo^2^+2Fc^2^)/3'
_refine_ls_weighting_scheme calc
_refine_ls_wR_factor_gt 0.1039
_refine_ls_wR_factor_ref 0.1148
_reflns_number_gt 4837
_reflns_number_total 7452
_reflns_threshold_expression >2sigma(I)
_cod_data_source_file c8dt00150b2.cif
_cod_data_source_block s04
_cod_depositor_comments
;
The following automatic conversions were performed:

'_symmetry_cell_setting' value 'Triclinic' changed to 'triclinic'
according to
/home/data/users/saulius/crontab/automatic-downloads/rss-feeds/RSC/lib/dictionaries/cif_core.dic
dictionary named 'cif_core.dic' version 2.4.2 from 2011-04-26.

Automatic conversion script
Id: cif_fix_values 4973 2017-02-22 13:04:09Z antanas 

 Adding full bibliography for 7045733--7045734.cif.
;
_cod_original_sg_symbol_Hall -P1
_cod_original_sg_symbol_H-M P-1
_cod_database_code 7045733

loop_
_symmetry_equiv_pos_as_xyz
'x, y, z'
'-x, -y, -z'

loop_
_atom_site_label
_atom_site_type_symbol
_atom_site_fract_x
_atom_site_fract_y
_atom_site_fract_z
_atom_site_U_iso_or_equiv
_atom_site_adp_type
_atom_site_occupancy
_atom_site_symmetry_multiplicity
_atom_site_calc_flag
_atom_site_refinement_flags
_atom_site_disorder_assembly
_atom_site_disorder_group
Co1 Co 0.84245(3) 0.32894(3) -0.03840(3) 0.03703(13) Uani 1 1 d . . .
Cl1 Cl 0.83542(7) 0.45799(7) -0.20396(6) 0.0539(2) Uani 1 1 d . . .
Cl2 Cl 0.99522(7) 0.32895(8) 0.04962(7) 0.0582(2) Uani 1 1 d . . .
N1 N 0.69512(19) 0.34625(18) 0.04757(18) 0.0351(5) Uani 1 1 d . . .
N2 N 0.56714(19) 0.41069(18) 0.14720(16) 0.0320(5) Uani 1 1 d . . .
N3 N 0.7671(2) 0.42706(19) 0.15341(18) 0.0400(6) Uani 1 1 d . . .
H3A H 0.8397 0.4109 0.1375 0.048 Uiso 1 1 calc R . .
N4 N 0.5711(2) 0.2611(2) 0.3634(2) 0.0553(7) Uani 1 1 d . A .
H4A H 0.6403 0.2648 0.3308 0.066 Uiso 1 1 calc R . .
N5 N 0.8441(2) 0.18217(19) -0.05072(18) 0.0385(6) Uani 1 1 d . . .
N6 N 0.8928(2) 0.04915(19) -0.1128(2) 0.0394(6) Uani 1 1 d . . .
N7 N 0.9162(2) 0.2328(2) -0.2305(2) 0.0461(6) Uani 1 1 d . . .
H7A H 0.9010 0.3025 -0.2454 0.055 Uiso 1 1 calc R . .
N8 N 0.6971(3) 0.0486(3) -0.2001(3) 0.0895(12) Uani 1 1 d . B .
H8B H 0.7081 0.0980 -0.1766 0.107 Uiso 1 1 calc R . .
O1 O 0.6653(2) 0.6218(2) 0.3358(2) 0.0791(8) Uani 1 1 d . . .
O2 O 0.4823(2) 0.57634(18) 0.33768(18) 0.0587(6) Uani 1 1 d . . .
O3 O 1.1221(3) 0.1008(3) -0.4322(3) 0.1026(11) Uani 1 1 d . . .
O4 O 1.0454(3) -0.0605(2) -0.3312(2) 0.0893(9) Uani 1 1 d . . .
C1 C 0.6804(2) 0.3940(2) 0.1161(2) 0.0334(6) Uani 1 1 d . . .
C2 C 0.5791(2) 0.3291(2) 0.0336(2) 0.0325(6) Uani 1 1 d . . .
C3 C 0.5405(3) 0.2817(2) -0.0280(2) 0.0433(7) Uani 1 1 d . . .
H3B H 0.5934 0.2545 -0.0693 0.052 Uiso 1 1 calc R . .
C4 C 0.4199(3) 0.2759(3) -0.0261(2) 0.0480(8) Uani 1 1 d . . .
H4B H 0.3913 0.2433 -0.0663 0.058 Uiso 1 1 calc R . .
C5 C 0.3401(3) 0.3177(3) 0.0345(2) 0.0486(8) Uani 1 1 d . . .
H5A H 0.2595 0.3134 0.0331 0.058 Uiso 1 1 calc R . .
C6 C 0.3781(2) 0.3653(2) 0.0967(2) 0.0413(7) Uani 1 1 d . . .
H6A H 0.3253 0.3934 0.1373 0.050 Uiso 1 1 calc R . .
C7 C 0.4985(2) 0.3690(2) 0.0953(2) 0.0332(6) Uani 1 1 d . . .
C8 C 0.5288(2) 0.4452(2) 0.2340(2) 0.0337(6) Uani 1 1 d . A .
H8A H 0.4608 0.4987 0.2147 0.040 Uiso 1 1 calc R . .
C9 C 0.6291(3) 0.5015(2) 0.2521(2) 0.0367(7) Uani 1 1 d . . .
C10 C 0.7419(3) 0.4865(2) 0.2169(2) 0.0376(7) Uani 1 1 d . A .
C11 C 0.8498(3) 0.5298(3) 0.2352(3) 0.0568(9) Uani 1 1 d . . .
H11A H 0.8281 0.5699 0.2795 0.085 Uiso 1 1 calc R A .
H11B H 0.8863 0.5784 0.1693 0.085 Uiso 1 1 calc R . .
H11C H 0.9044 0.4688 0.2685 0.085 Uiso 1 1 calc R . .
C12 C 0.4912(3) 0.3443(2) 0.3308(2) 0.0362(7) Uani 1 1 d . . .
C13 C 0.3812(3) 0.3401(3) 0.3820(2) 0.0519(8) Uani 1 1 d . A .
H13A H 0.3261 0.3996 0.3579 0.062 Uiso 1 1 calc R . .
C14 C 0.3523(4) 0.2463(3) 0.4700(3) 0.0697(11) Uani 1 1 d . . .
H14A H 0.2780 0.2417 0.5062 0.084 Uiso 1 1 calc R A .
C15 C 0.4350(4) 0.1615(3) 0.5021(3) 0.0711(11) Uani 1 1 d . A .
H15A H 0.4183 0.0971 0.5607 0.085 Uiso 1 1 calc R . .
C16 C 0.5422(4) 0.1719(3) 0.4476(3) 0.0685(11) Uani 1 1 d . . .
H16A H 0.5985 0.1134 0.4705 0.082 Uiso 1 1 calc R A .
C17 C 0.5987(3) 0.5724(2) 0.3113(2) 0.0454(8) Uani 1 1 d . A .
C18 C 0.4409(4) 0.6440(3) 0.3968(3) 0.0784(12) Uani 1 1 d . A 1
H18A H 0.4599 0.7206 0.3562 0.094 Uiso 1 1 calc R A 1
H18B H 0.4792 0.6176 0.4616 0.094 Uiso 1 1 calc R A 1
C19 C 0.3136(4) 0.6364(5) 0.4195(4) 0.120(2) Uani 1 1 d . . .
H19A H 0.2845 0.6811 0.4583 0.181 Uiso 1 1 calc R A 1
H19B H 0.2958 0.5604 0.4603 0.181 Uiso 1 1 calc R A 1
H19C H 0.2766 0.6626 0.3549 0.181 Uiso 1 1 calc R A 1
C20 C 0.8834(2) 0.1586(2) -0.1330(2) 0.0373(7) Uani 1 1 d . . .
C21 C 0.8210(2) 0.0778(2) 0.0296(2) 0.0382(7) Uani 1 1 d . . .
C22 C 0.7755(3) 0.0514(3) 0.1308(3) 0.0497(8) Uani 1 1 d . . .
H22A H 0.7571 0.1060 0.1576 0.060 Uiso 1 1 calc R . .
C23 C 0.7576(3) -0.0588(3) 0.1921(3) 0.0568(9) Uani 1 1 d . . .
H23A H 0.7260 -0.0787 0.2612 0.068 Uiso 1 1 calc R . .
C24 C 0.7858(3) -0.1409(3) 0.1525(3) 0.0595(9) Uani 1 1 d . . .
H24A H 0.7720 -0.2143 0.1957 0.071 Uiso 1 1 calc R . .
C25 C 0.8337(3) -0.1162(3) 0.0511(3) 0.0489(8) Uani 1 1 d . . .
H25A H 0.8535 -0.1708 0.0246 0.059 Uiso 1 1 calc R . .
C26 C 0.8504(2) -0.0051(2) -0.0091(2) 0.0397(7) Uani 1 1 d . . .
C27 C 0.9085(3) 0.0080(3) -0.1969(2) 0.0468(8) Uani 1 1 d . B .
H27A H 0.9543 -0.0634 -0.1724 0.056 Uiso 1 1 calc R . .
C28 C 0.9781(3) 0.0901(3) -0.2904(2) 0.0474(8) Uani 1 1 d . . .
C29 C 0.9737(3) 0.1988(3) -0.3065(2) 0.0487(8) Uani 1 1 d . B .
C30 C 1.0287(3) 0.2930(3) -0.3973(3) 0.0682(11) Uani 1 1 d . . .
H30A H 1.0681 0.2658 -0.4478 0.102 Uiso 1 1 calc R B .
H30B H 1.0849 0.3249 -0.3728 0.102 Uiso 1 1 calc R . .
H30C H 0.9684 0.3485 -0.4294 0.102 Uiso 1 1 calc R . .
C31 C 0.7868(3) -0.0108(3) -0.2216(2) 0.0490(8) Uani 1 1 d . . .
C32 C 0.7729(4) -0.0874(3) -0.2620(3) 0.0768(12) Uani 1 1 d . B .
H32A H 0.8378 -0.1290 -0.2768 0.092 Uiso 1 1 calc R . .
C33 C 0.6611(5) -0.1022(4) -0.2804(4) 0.0974(16) Uani 1 1 d . . .
H33A H 0.6499 -0.1521 -0.3102 0.117 Uiso 1 1 calc R B .
C34 C 0.5687(5) -0.0440(4) -0.2551(4) 0.1044(18) Uani 1 1 d . B .
H34A H 0.4923 -0.0551 -0.2646 0.125 Uiso 1 1 calc R . .
C35 C 0.5883(4) 0.0320(4) -0.2151(4) 0.1113(18) Uani 1 1 d . . .
H35A H 0.5243 0.0729 -0.1981 0.134 Uiso 1 1 calc R B .
C36 C 1.0555(3) 0.0487(4) -0.3601(3) 0.0674(11) Uani 1 1 d . B .
C37 C 1.1257(5) -0.1134(5) -0.3876(6) 0.134(3) Uani 0.936(15) 1 d P B 1
H37A H 1.1321 -0.0665 -0.4619 0.161 Uiso 1 1 calc R B 1
H37B H 1.2037 -0.1252 -0.3624 0.161 Uiso 1 1 calc R B 1
C38 C 1.0819(6) -0.2162(5) -0.3716(5) 0.167(3) Uani 1 1 d . B 1
H38A H 1.1356 -0.2533 -0.4070 0.250 Uiso 1 1 calc R B 1
H38B H 1.0060 -0.2037 -0.3990 0.250 Uiso 1 1 calc R B 1
H38C H 1.0741 -0.2615 -0.2979 0.250 Uiso 1 1 calc R B 1
C37A C 1.126(5) -0.128(5) -0.460(5) 0.04(2) Uiso 0.064(15) 1 d P B 2

loop_
_atom_site_aniso_label
_atom_site_aniso_U_11
_atom_site_aniso_U_22
_atom_site_aniso_U_33
_atom_site_aniso_U_23
_atom_site_aniso_U_13
_atom_site_aniso_U_12
Co1 0.0295(2) 0.0434(3) 0.0452(3) -0.0263(2) 0.00096(17) 0.00018(18)
Cl1 0.0545(5) 0.0512(5) 0.0524(5) -0.0199(4) -0.0002(4) 0.0064(4)
Cl2 0.0332(4) 0.0836(6) 0.0774(6) -0.0528(5) -0.0096(4) 0.0053(4)
N1 0.0289(13) 0.0408(14) 0.0433(14) -0.0255(12) -0.0008(11) -0.0009(11)
N2 0.0298(13) 0.0378(13) 0.0307(13) -0.0171(11) 0.0035(10) -0.0035(11)
N3 0.0268(13) 0.0530(15) 0.0518(16) -0.0335(13) -0.0010(11) -0.0016(11)
N4 0.0428(16) 0.0505(17) 0.0574(19) -0.0095(15) 0.0093(14) -0.0004(14)
N5 0.0353(14) 0.0453(15) 0.0417(15) -0.0260(13) 0.0017(11) -0.0006(12)
N6 0.0326(14) 0.0417(15) 0.0556(17) -0.0315(13) -0.0060(12) 0.0020(12)
N7 0.0481(16) 0.0450(15) 0.0485(17) -0.0247(14) 0.0038(13) 0.0016(13)
N8 0.051(2) 0.085(2) 0.160(4) -0.073(3) -0.038(2) 0.0066(18)
O1 0.0828(19) 0.0907(19) 0.096(2) -0.0714(17) 0.0235(16) -0.0365(16)
O2 0.0622(16) 0.0626(15) 0.0660(16) -0.0453(13) 0.0058(12) 0.0036(12)
O3 0.085(2) 0.129(3) 0.122(3) -0.089(2) 0.048(2) -0.031(2)
O4 0.089(2) 0.091(2) 0.113(2) -0.0764(19) 0.0212(17) 0.0036(17)
C1 0.0294(16) 0.0354(16) 0.0383(17) -0.0188(14) 0.0003(13) -0.0008(13)
C2 0.0280(15) 0.0356(16) 0.0361(16) -0.0172(13) 0.0003(12) -0.0017(12)
C3 0.0383(18) 0.0492(19) 0.0492(19) -0.0268(16) -0.0027(14) -0.0020(15)
C4 0.0441(19) 0.056(2) 0.054(2) -0.0285(17) -0.0103(16) -0.0090(16)
C5 0.0299(17) 0.061(2) 0.056(2) -0.0225(18) -0.0073(15) -0.0066(15)
C6 0.0299(16) 0.0467(18) 0.0448(19) -0.0168(15) 0.0014(14) -0.0011(14)
C7 0.0330(16) 0.0335(16) 0.0323(16) -0.0125(13) -0.0013(12) -0.0010(13)
C8 0.0298(15) 0.0392(16) 0.0338(16) -0.0187(14) 0.0033(12) 0.0023(13)
C9 0.0460(18) 0.0345(16) 0.0318(16) -0.0161(14) 0.0018(13) -0.0043(14)
C10 0.0430(18) 0.0375(17) 0.0378(17) -0.0207(14) -0.0019(14) -0.0032(14)
C11 0.051(2) 0.066(2) 0.068(2) -0.0398(19) -0.0001(18) -0.0166(18)
C12 0.0380(17) 0.0395(17) 0.0342(17) -0.0179(14) -0.0011(13) -0.0038(14)
C13 0.043(2) 0.058(2) 0.051(2) -0.0214(18) 0.0109(16) -0.0069(17)
C14 0.059(2) 0.080(3) 0.064(3) -0.027(2) 0.026(2) -0.023(2)
C15 0.092(3) 0.065(3) 0.046(2) -0.0108(19) 0.017(2) -0.030(2)
C16 0.076(3) 0.050(2) 0.061(3) -0.0026(19) -0.002(2) -0.001(2)
C17 0.055(2) 0.0415(18) 0.0419(19) -0.0209(15) 0.0081(16) -0.0096(16)
C18 0.094(3) 0.078(3) 0.083(3) -0.060(2) 0.006(2) 0.013(2)
C19 0.085(4) 0.180(5) 0.140(5) -0.119(4) -0.018(3) 0.050(4)
C20 0.0254(15) 0.0442(18) 0.049(2) -0.0259(16) -0.0040(13) 0.0006(13)
C21 0.0307(16) 0.0419(18) 0.0471(19) -0.0234(16) -0.0030(14) -0.0004(14)
C22 0.048(2) 0.051(2) 0.053(2) -0.0268(18) -0.0002(16) 0.0034(16)
C23 0.051(2) 0.062(2) 0.054(2) -0.0201(19) 0.0023(17) -0.0025(18)
C24 0.052(2) 0.049(2) 0.071(3) -0.0145(19) -0.0083(19) -0.0106(17)
C25 0.0424(19) 0.043(2) 0.067(2) -0.0267(18) -0.0098(17) 0.0004(15)
C26 0.0293(16) 0.0464(19) 0.050(2) -0.0258(16) -0.0052(14) 0.0004(14)
C27 0.0419(18) 0.053(2) 0.060(2) -0.0386(18) -0.0062(16) 0.0049(16)
C28 0.0383(18) 0.063(2) 0.056(2) -0.0411(18) 0.0026(15) -0.0033(16)
C29 0.0381(18) 0.069(2) 0.048(2) -0.0339(18) 0.0030(15) -0.0039(17)
C30 0.068(3) 0.080(3) 0.062(2) -0.038(2) 0.019(2) -0.017(2)
C31 0.054(2) 0.0450(19) 0.055(2) -0.0237(17) -0.0124(17) -0.0065(17)
C32 0.084(3) 0.079(3) 0.089(3) -0.051(2) -0.013(2) -0.020(2)
C33 0.117(4) 0.097(4) 0.098(4) -0.046(3) -0.025(3) -0.047(3)
C34 0.096(4) 0.093(4) 0.113(4) -0.008(3) -0.059(3) -0.038(3)
C35 0.058(3) 0.100(4) 0.179(5) -0.050(4) -0.049(3) 0.008(3)
C36 0.048(2) 0.095(3) 0.083(3) -0.063(3) 0.005(2) -0.003(2)
C37 0.123(5) 0.134(5) 0.197(8) -0.138(5) 0.041(4) 0.012(4)
C38 0.251(8) 0.138(5) 0.142(6) -0.102(5) -0.062(6) 0.103(6)

loop_
_atom_type_symbol
_atom_type_description
_atom_type_scat_dispersion_real
_atom_type_scat_dispersion_imag
_atom_type_scat_source
C C 0.0033 0.0016 'International Tables Vol C Tables 4.2.6.8 and 6.1.1.4'
H H 0.0000 0.0000 'International Tables Vol C Tables 4.2.6.8 and 6.1.1.4'
N N 0.0061 0.0033 'International Tables Vol C Tables 4.2.6.8 and 6.1.1.4'
O O 0.0106 0.0060 'International Tables Vol C Tables 4.2.6.8 and 6.1.1.4'
Cl Cl 0.1484 0.1585 'International Tables Vol C Tables 4.2.6.8 and 6.1.1.4'
Co Co 0.3494 0.9721 'International Tables Vol C Tables 4.2.6.8 and 6.1.1.4'

loop_
_geom_angle_atom_site_label_1
_geom_angle_atom_site_label_2
_geom_angle_atom_site_label_3
_geom_angle
N1 Co1 N5 108.43(9)
N1 Co1 Cl2 106.91(7)
N5 Co1 Cl2 109.21(7)
N1 Co1 Cl1 109.19(7)
N5 Co1 Cl1 105.42(7)
Cl2 Co1 Cl1 117.43(4)
C1 N1 C2 104.2(2)
C1 N1 Co1 128.35(18)
C2 N1 Co1 126.42(17)
C1 N2 C7 106.7(2)
C1 N2 C8 124.3(2)
C7 N2 C8 127.9(2)
C1 N3 C10 121.5(2)
C1 N3 H3A 119.3
C10 N3 H3A 119.3
C12 N4 C16 118.4(3)
C12 N4 H4A 120.8
C16 N4 H4A 120.8
C20 N5 C21 103.9(2)
C20 N5 Co1 127.5(2)
C21 N5 Co1 128.02(18)
C20 N6 C26 106.6(2)
C20 N6 C27 121.9(3)
C26 N6 C27 128.8(2)
C20 N7 C29 121.5(3)
C20 N7 H7A 119.3
C29 N7 H7A 119.3
C31 N8 C35 119.3(4)
C31 N8 H8B 120.3
C35 N8 H8B 120.3
C17 O2 C18 116.2(3)
C36 O4 C37 116.0(4)
N1 C1 N2 114.2(2)
N1 C1 N3 126.0(2)
N2 C1 N3 119.7(2)
C3 C2 C7 120.5(3)
C3 C2 N1 130.1(2)
C7 C2 N1 109.4(2)
C2 C3 C4 117.4(3)
C2 C3 H3B 121.3
C4 C3 H3B 121.3
C3 C4 C5 121.6(3)
C3 C4 H4B 119.2
C5 C4 H4B 119.2
C6 C5 C4 121.5(3)
C6 C5 H5A 119.3
C4 C5 H5A 119.3
C7 C6 C5 116.3(3)
C7 C6 H6A 121.8
C5 C6 H6A 121.8
C6 C7 C2 122.7(3)
C6 C7 N2 131.8(3)
C2 C7 N2 105.4(2)
N2 C8 C9 108.6(2)
N2 C8 C12 109.3(2)
C9 C8 C12 112.3(2)
N2 C8 H8A 108.8
C9 C8 H8A 108.8
C12 C8 H8A 108.8
C10 C9 C17 120.9(3)
C10 C9 C8 121.9(2)
C17 C9 C8 117.1(3)
C9 C10 N3 119.8(3)
C9 C10 C11 127.7(3)
N3 C10 C11 112.5(3)
C10 C11 H11A 109.5
C10 C11 H11B 109.5
H11A C11 H11B 109.5
C10 C11 H11C 109.5
H11A C11 H11C 109.5
H11B C11 H11C 109.5
N4 C12 C13 121.6(3)
N4 C12 C8 116.4(2)
C13 C12 C8 122.0(3)
C12 C13 C14 119.4(3)
C12 C13 H13A 120.3
C14 C13 H13A 120.3
C15 C14 C13 118.4(3)
C15 C14 H14A 120.8
C13 C14 H14A 120.8
C16 C15 C14 118.9(3)
C16 C15 H15A 120.5
C14 C15 H15A 120.5
N4 C16 C15 123.4(4)
N4 C16 H16A 118.3
C15 C16 H16A 118.3
O1 C17 O2 121.7(3)
O1 C17 C9 127.3(3)
O2 C17 C9 111.0(3)
O2 C18 C19 108.2(3)
O2 C18 H18A 110.1
C19 C18 H18A 110.1
O2 C18 H18B 110.1
C19 C18 H18B 110.1
H18A C18 H18B 108.4
C18 C19 H19A 109.5
C18 C19 H19B 109.5
H19A C19 H19B 109.5
C18 C19 H19C 109.5
H19A C19 H19C 109.5
H19B C19 H19C 109.5
N5 C20 N6 114.1(3)
N5 C20 N7 126.2(3)
N6 C20 N7 119.6(3)
C22 C21 C26 120.5(3)
C22 C21 N5 130.0(3)
C26 C21 N5 109.4(3)
C21 C22 C23 117.8(3)
C21 C22 H22A 121.1
C23 C22 H22A 121.1
C22 C23 C24 121.3(3)
C22 C23 H23A 119.3
C24 C23 H23A 119.3
C25 C24 C23 121.8(3)
C25 C24 H24A 119.1
C23 C24 H24A 119.1
C24 C25 C26 115.9(3)
C24 C25 H25A 122.0
C26 C25 H25A 122.0
C25 C26 N6 131.5(3)
C25 C26 C21 122.6(3)
N6 C26 C21 105.8(3)
N6 C27 C28 108.6(2)
N6 C27 C31 108.9(2)
C28 C27 C31 113.4(3)
N6 C27 H27A 108.6
C28 C27 H27A 108.6
C31 C27 H27A 108.6
C29 C28 C36 120.3(3)
C29 C28 C27 120.7(3)
C36 C28 C27 118.9(3)
C28 C29 N7 119.3(3)
C28 C29 C30 128.5(3)
N7 C29 C30 112.2(3)
C29 C30 H30A 109.5
C29 C30 H30B 109.5
H30A C30 H30B 109.5
C29 C30 H30C 109.5
H30A C30 H30C 109.5
H30B C30 H30C 109.5
N8 C31 C32 121.8(3)
N8 C31 C27 116.7(3)
C32 C31 C27 121.5(3)
C31 C32 C33 118.8(4)
C31 C32 H32A 120.6
C33 C32 H32A 120.6
C34 C33 C32 119.4(4)
C34 C33 H33A 120.3
C32 C33 H33A 120.3
C33 C34 C35 119.1(4)
C33 C34 H34A 120.5
C35 C34 H34A 120.5
N8 C35 C34 121.5(5)
N8 C35 H35A 119.3
C34 C35 H35A 119.3
O3 C36 O4 122.2(3)
O3 C36 C28 127.1(4)
O4 C36 C28 110.6(4)
C38 C37 O4 108.6(5)
C38 C37 H37A 110.0
O4 C37 H37A 110.0
C38 C37 H37B 110.0
O4 C37 H37B 110.0
H37A C37 H37B 108.3
C37 C38 H38A 109.5
C37 C38 H38B 109.5
H38A C38 H38B 109.5
C37 C38 H38C 109.5
H38A C38 H38C 109.5
H38B C38 H38C 109.5

loop_
_geom_bond_atom_site_label_1
_geom_bond_atom_site_label_2
_geom_bond_distance
Co1 N1 1.998(2)
Co1 N5 2.002(2)
Co1 Cl2 2.2459(8)
Co1 Cl1 2.2614(9)
N1 C1 1.325(3)
N1 C2 1.412(3)
N2 C1 1.341(3)
N2 C7 1.404(3)
N2 C8 1.463(3)
N3 C1 1.351(3)
N3 C10 1.388(3)
N3 H3A 0.8600
N4 C12 1.320(3)
N4 C16 1.323(4)
N4 H4A 0.8600
N5 C20 1.323(3)
N5 C21 1.408(4)
N6 C20 1.347(3)
N6 C26 1.385(4)
N6 C27 1.463(4)
N7 C20 1.355(4)
N7 C29 1.384(4)
N7 H7A 0.8600
N8 C31 1.307(4)
N8 C35 1.335(5)
N8 H8B 0.8600
O1 C17 1.204(4)
O2 C17 1.338(4)
O2 C18 1.452(4)
O3 C36 1.197(4)
O4 C36 1.340(5)
O4 C37 1.446(5)
C2 C3 1.374(4)
C2 C7 1.395(4)
C3 C4 1.382(4)
C3 H3B 0.9300
C4 C5 1.393(4)
C4 H4B 0.9300
C5 C6 1.380(4)
C5 H5A 0.9300
C6 C7 1.376(4)
C6 H6A 0.9300
C8 C9 1.518(4)
C8 C12 1.521(4)
C8 H8A 0.9800
C9 C10 1.348(4)
C9 C17 1.469(4)
C10 C11 1.493(4)
C11 H11A 0.9600
C11 H11B 0.9600
C11 H11C 0.9600
C12 C13 1.364(4)
C13 C14 1.383(4)
C13 H13A 0.9300
C14 C15 1.352(5)
C14 H14A 0.9300
C15 C16 1.351(5)
C15 H15A 0.9300
C16 H16A 0.9300
C18 C19 1.455(6)
C18 H18A 0.9700
C18 H18B 0.9700
C19 H19A 0.9600
C19 H19B 0.9600
C19 H19C 0.9600
C21 C22 1.363(4)
C21 C26 1.395(4)
C22 C23 1.379(4)
C22 H22A 0.9300
C23 C24 1.393(5)
C23 H23A 0.9300
C24 C25 1.375(4)
C24 H24A 0.9300
C25 C26 1.384(4)
C25 H25A 0.9300
C27 C28 1.517(4)
C27 C31 1.535(4)
C27 H27A 0.9800
C28 C29 1.353(4)
C28 C36 1.466(4)
C29 C30 1.499(4)
C30 H30A 0.9600
C30 H30B 0.9600
C30 H30C 0.9600
C31 C32 1.364(4)
C32 C33 1.376(6)
C32 H32A 0.9300
C33 C34 1.340(7)
C33 H33A 0.9300
C34 C35 1.370(7)
C34 H34A 0.9300
C35 H35A 0.9300
C37 C38 1.410(8)
C37 H37A 0.9700
C37 H37B 0.9700
C38 H38A 0.9600
C38 H38B 0.9600
C38 H38C 0.9600
